data_4033110
loop_
_publ_author_name
'Zheng, Guangfan'
'Sun, Jiaqiong'
'Liu, Yang'
'Yang, Shengbiao'
'Li, Yan'
'Sun, Haizhu'
'Zhang, Qian'

_publ_section_title
;
 Copper-Catalyzed Azidative Multifunctionalization of Alkynes.
;
_journal_issue 23
_journal_name_full 'The Journal of organic chemistry'
_journal_page_first 12813
_journal_page_last 12820
_journal_paper_doi 10.1021/acs.joc.7b02148
_journal_volume 82
_journal_year 2017
_chemical_formula_sum 'C22 H20 N4 O2 S'
_chemical_formula_weight 404.48
_chemical_name_systematic
;
 ?
;
_space_group_IT_number 4
_symmetry_cell_setting monoclinic
_symmetry_space_group_name_Hall 'P 2yb'
_symmetry_space_group_name_H-M 'P 1 21 1'
_atom_sites_solution_hydrogens geom
_atom_sites_solution_primary direct
_atom_sites_solution_secondary difmap
_audit_creation_method SHELXL-97
_cell_angle_alpha 90.00
_cell_angle_beta 101.02
_cell_angle_gamma 90.00
_cell_formula_units_Z 2
_cell_length_a 5.774
_cell_length_b 14.657
_cell_length_c 12.222
_cell_measurement_reflns_used 1286
_cell_measurement_temperature 293(2)
_cell_measurement_theta_max 24.85
_cell_measurement_theta_min 3.52
_cell_volume 1015.269
_computing_cell_refinement 'Bruker SMART'
_computing_data_collection 'Bruker SMART'
_computing_data_reduction 'Bruker SMART'
_computing_molecular_graphics 'Bruker SHELXTL'
_computing_publication_material 'Bruker SHELXTL'
_computing_structure_refinement 'SHELXL-97 (Sheldrick, 1997)'
_computing_structure_solution 'SHELXS-97 (Sheldrick, 1990)'
_diffrn_ambient_temperature 293(2)
_diffrn_measured_fraction_theta_full 0.997
_diffrn_measured_fraction_theta_max 0.997
_diffrn_measurement_device_type 'Bruker Smart ApexII CCD'
_diffrn_measurement_method 'phi and omega scans'
_diffrn_radiation_monochromator graphite
_diffrn_radiation_source 'fine-focus sealed tube'
_diffrn_radiation_type MoK\a
_diffrn_radiation_wavelength 0.71073
_diffrn_reflns_av_R_equivalents 0.0326
_diffrn_reflns_av_sigmaI/netI 0.0744
_diffrn_reflns_limit_h_max 7
_diffrn_reflns_limit_h_min -7
_diffrn_reflns_limit_k_max 18
_diffrn_reflns_limit_k_min -18
_diffrn_reflns_limit_l_max 15
_diffrn_reflns_limit_l_min -10
_diffrn_reflns_number 6859
_diffrn_reflns_theta_full 26.96
_diffrn_reflns_theta_max 26.96
_diffrn_reflns_theta_min 1.70
_exptl_absorpt_coefficient_mu 0.185
_exptl_absorpt_correction_T_max 0.590
_exptl_absorpt_correction_T_min 0.531
_exptl_absorpt_correction_type multi-scan
_exptl_absorpt_process_details '(SADABS; Bruker, 2004)'
_exptl_crystal_colour colorless
_exptl_crystal_density_diffrn 1.323
_exptl_crystal_density_method 'not measured'
_exptl_crystal_description block
_exptl_crystal_F_000 424
_exptl_crystal_size_max 0.34
_exptl_crystal_size_mid 0.30
_exptl_crystal_size_min 0.17
_refine_diff_density_max 0.310
_refine_diff_density_min -0.192
_refine_diff_density_rms 0.043
_refine_ls_abs_structure_details 'Flack H D (1983), Acta Cryst. A39, 876-881'
_refine_ls_abs_structure_Flack 0.02(11)
_refine_ls_extinction_method none
_refine_ls_goodness_of_fit_ref 0.859
_refine_ls_hydrogen_treatment mixed
_refine_ls_matrix_type full
_refine_ls_number_parameters 262
_refine_ls_number_reflns 4353
_refine_ls_number_restraints 1
_refine_ls_restrained_S_all 0.859
_refine_ls_R_factor_all 0.0865
_refine_ls_R_factor_gt 0.0509
_refine_ls_shift/su_max 0.000
_refine_ls_shift/su_mean 0.000
_refine_ls_structure_factor_coef Fsqd
_refine_ls_weighting_details 'calc w=1/[\s^2^(Fo^2^)+(0.1000P)^2^+0.0000P] where P=(Fo^2^+2Fc^2^)/3'
_refine_ls_weighting_scheme calc
_refine_ls_wR_factor_gt 0.1267
_refine_ls_wR_factor_ref 0.1517
_reflns_number_gt 2984
_reflns_number_total 4353
_reflns_threshold_expression >2\s(I)
_cod_data_source_file jo7b02148_si_002.cif
_cod_data_source_block 1
_cod_depositor_comments 'Adding full bibliography for 4033110.cif.'
_cod_original_cell_volume 1015.3
_cod_original_sg_symbol_H-M 'P 21'
_cod_database_code 4033110

loop_
_symmetry_equiv_pos_as_xyz
'x, y, z'
'-x, y+1/2, -z'

loop_
_atom_site_label
_atom_site_type_symbol
_atom_site_fract_x
_atom_site_fract_y
_atom_site_fract_z
_atom_site_U_iso_or_equiv
_atom_site_adp_type
_atom_site_occupancy
_atom_site_symmetry_multiplicity
_atom_site_calc_flag
_atom_site_refinement_flags
S1 S 0.17346(17) 0.00089(6) 0.63786(7) 0.0438(2) Uani 1 1 d .
O1 O 0.4020(5) -0.0381(2) 0.6445(3) 0.0579(8) Uani 1 1 d .
C30 C 0.1432(6) -0.1836(2) 0.8282(3) 0.0365(7) Uani 1 1 d .
N2 N -0.0224(5) -0.08129(18) 0.6223(2) 0.0395(7) Uani 1 1 d .
C1 C 0.1362(6) -0.2211(2) 0.7135(3) 0.0356(7) Uani 1 1 d .
C31 C -0.0499(7) -0.1392(3) 0.8571(3) 0.0449(9) Uani 1 1 d .
H31 H -0.1867 -0.1311 0.8038 0.054 Uiso 1 1 calc R
N3 N -0.2585(5) -0.2058(2) 0.4647(3) 0.0499(8) Uani 1 1 d .
N4 N -0.3337(6) -0.2321(3) 0.3701(3) 0.0559(9) Uani 1 1 d .
C3 C 0.2429(6) -0.3134(2) 0.7084(3) 0.0379(8) Uani 1 1 d .
O2 O 0.0875(6) 0.0661(2) 0.5527(3) 0.0702(9) Uani 1 1 d .
C32 C 0.0026(6) -0.2145(3) 0.5045(3) 0.0393(8) Uani 1 1 d .
H32 H 0.0452 -0.2793 0.5086 0.047 Uiso 1 1 calc R
C5 C 0.0444(6) -0.1755(2) 0.6200(3) 0.0361(7) Uani 1 1 d .
C6 C -0.0412(8) 0.1015(3) 0.7762(4) 0.0597(11) Uani 1 1 d .
H6 H -0.1691 0.1036 0.7171 0.072 Uiso 1 1 calc R
C7 C 0.3434(7) -0.1953(2) 0.9103(3) 0.0443(9) Uani 1 1 d .
H7 H 0.4726 -0.2263 0.8933 0.053 Uiso 1 1 calc R
C8 C 0.1605(6) 0.0529(2) 0.7668(3) 0.0410(8) Uani 1 1 d .
C9 C 0.3538(8) -0.1620(3) 1.0163(3) 0.0577(11) Uani 1 1 d .
H9 H 0.4897 -0.1699 1.0701 0.069 Uiso 1 1 calc R
C10 C 0.3516(7) 0.0487(3) 0.8526(3) 0.0492(10) Uani 1 1 d .
H10 H 0.4860 0.0161 0.8452 0.059 Uiso 1 1 calc R
C11 C -0.0398(8) -0.1071(3) 0.9635(3) 0.0551(11) Uani 1 1 d .
H11 H -0.1706 -0.0786 0.9823 0.066 Uiso 1 1 calc R
C12 C 0.4268(7) -0.3263(3) 0.6523(4) 0.0538(10) Uani 1 1 d .
H12 H 0.4867 -0.2771 0.6184 0.065 Uiso 1 1 calc R
C13 C -0.0492(10) 0.1463(3) 0.8734(5) 0.0732(15) Uani 1 1 d .
H13 H -0.1837 0.1788 0.8806 0.088 Uiso 1 1 calc R
C14 C 0.1339(7) -0.1671(3) 0.4246(3) 0.0556(11) Uani 1 1 d .
H14A H 0.0986 -0.1966 0.3532 0.083 Uiso 1 1 calc R
H14B H 0.3005 -0.1702 0.4532 0.083 Uiso 1 1 calc R
H14C H 0.0856 -0.1044 0.4166 0.083 Uiso 1 1 calc R
C15 C 0.1619(8) -0.3882(2) 0.7603(3) 0.0508(10) Uani 1 1 d .
H15 H 0.0405 -0.3808 0.7998 0.061 Uiso 1 1 calc R
C16 C 0.1628(8) -0.1170(3) 1.0423(3) 0.0583(11) Uani 1 1 d .
H16 H 0.1706 -0.0933 1.1135 0.070 Uiso 1 1 calc R
C17 C 0.1396(12) 0.1436(4) 0.9605(4) 0.0759(15) Uani 1 1 d .
H17 H 0.1335 0.1749 1.0260 0.091 Uiso 1 1 calc R
C18 C 0.4414(9) -0.4857(3) 0.6970(4) 0.0678(13) Uani 1 1 d .
H18 H 0.5077 -0.5432 0.6932 0.081 Uiso 1 1 calc R
C19 C 0.2610(9) -0.4739(3) 0.7537(4) 0.0642(12) Uani 1 1 d .
H19 H 0.2043 -0.5235 0.7880 0.077 Uiso 1 1 calc R
C20 C 0.3387(10) 0.0945(3) 0.9509(4) 0.0692(14) Uani 1 1 d .
H20 H 0.4653 0.0920 1.0106 0.083 Uiso 1 1 calc R
C21 C 0.5229(8) -0.4137(3) 0.6468(4) 0.0676(13) Uani 1 1 d .
H21 H 0.6447 -0.4222 0.6078 0.081 Uiso 1 1 calc R
N5 N -0.4246(8) -0.2528(4) 0.2846(4) 0.1034(19) Uani 1 1 d .

loop_
_atom_site_aniso_label
_atom_site_aniso_U_11
_atom_site_aniso_U_22
_atom_site_aniso_U_33
_atom_site_aniso_U_23
_atom_site_aniso_U_13
_atom_site_aniso_U_12
S1 0.0548(5) 0.0333(4) 0.0437(5) 0.0012(4) 0.0101(4) -0.0035(4)
O1 0.0466(16) 0.0559(16) 0.077(2) -0.0131(15) 0.0254(15) -0.0059(13)
C30 0.0381(18) 0.0301(16) 0.0414(19) 0.0016(14) 0.0082(15) -0.0049(14)
N2 0.0411(17) 0.0307(14) 0.0436(16) -0.0017(12) 0.0000(13) 0.0037(12)
C1 0.0343(18) 0.0346(16) 0.0376(18) -0.0010(15) 0.0061(14) -0.0006(14)
C31 0.042(2) 0.048(2) 0.044(2) -0.0029(17) 0.0096(17) -0.0027(17)
N3 0.0376(17) 0.066(2) 0.0433(18) -0.0133(16) 0.0017(14) -0.0030(15)
N4 0.048(2) 0.066(2) 0.050(2) -0.0140(18) 0.0002(16) 0.0124(17)
C3 0.041(2) 0.0337(17) 0.0361(18) 0.0011(14) 0.0008(14) 0.0019(15)
O2 0.106(3) 0.0455(16) 0.0559(18) 0.0125(14) 0.0071(17) -0.0017(16)
C32 0.0350(18) 0.0435(17) 0.0372(18) -0.0026(16) 0.0016(14) 0.0038(16)
C5 0.0345(18) 0.0310(16) 0.0418(19) -0.0018(15) 0.0045(14) -0.0011(14)
C6 0.056(3) 0.046(2) 0.077(3) -0.011(2) 0.013(2) 0.003(2)
C7 0.041(2) 0.046(2) 0.044(2) 0.0037(17) 0.0020(16) -0.0003(16)
C8 0.044(2) 0.0280(17) 0.051(2) -0.0049(15) 0.0085(16) -0.0042(15)
C9 0.055(3) 0.071(3) 0.042(2) 0.008(2) -0.0037(19) -0.012(2)
C10 0.048(2) 0.044(2) 0.053(2) -0.0023(18) 0.0035(18) -0.0044(18)
C11 0.058(3) 0.056(3) 0.054(2) -0.005(2) 0.018(2) -0.002(2)
C12 0.046(2) 0.055(2) 0.063(3) 0.009(2) 0.0175(19) 0.0129(19)
C13 0.072(4) 0.057(3) 0.099(4) -0.027(3) 0.038(3) -0.007(2)
C14 0.047(2) 0.078(3) 0.045(2) -0.003(2) 0.0153(18) 0.001(2)
C15 0.064(3) 0.0380(19) 0.051(2) 0.0018(18) 0.0125(19) -0.0031(18)
C16 0.075(3) 0.061(3) 0.041(2) -0.0084(19) 0.017(2) -0.017(2)
C17 0.107(5) 0.062(3) 0.066(3) -0.025(2) 0.035(3) -0.023(3)
C18 0.078(3) 0.046(3) 0.073(3) -0.003(2) -0.004(2) 0.023(2)
C19 0.085(3) 0.037(2) 0.067(3) 0.0073(18) 0.004(2) 0.000(2)
C20 0.086(4) 0.064(3) 0.051(3) -0.005(2) -0.002(2) -0.025(3)
C21 0.060(3) 0.075(3) 0.070(3) -0.008(3) 0.016(2) 0.029(2)
N5 0.080(3) 0.152(5) 0.065(3) -0.048(3) -0.022(2) 0.030(3)

loop_
_atom_type_symbol
_atom_type_description
_atom_type_scat_dispersion_real
_atom_type_scat_dispersion_imag
_atom_type_scat_source
C C 0.0033 0.0016 'International Tables Vol C Tables 4.2.6.8 and 6.1.1.4'
H H 0.0000 0.0000 'International Tables Vol C Tables 4.2.6.8 and 6.1.1.4'
N N 0.0061 0.0033 'International Tables Vol C Tables 4.2.6.8 and 6.1.1.4'
O O 0.0106 0.0060 'International Tables Vol C Tables 4.2.6.8 and 6.1.1.4'
S S 0.1246 0.1234 'International Tables Vol C Tables 4.2.6.8 and 6.1.1.4'

loop_
_geom_angle_atom_site_label_1
_geom_angle_atom_site_label_2
_geom_angle_atom_site_label_3
_geom_angle
O2 S1 O1 119.8(2)
O2 S1 N2 105.71(17)
O1 S1 N2 108.82(17)
O2 S1 C8 107.06(18)
O1 S1 C8 108.61(18)
N2 S1 C8 105.97(16)
C7 C30 C31 118.1(3)
C7 C30 C1 120.0(3)
C31 C30 C1 121.9(3)
C5 N2 S1 121.8(2)
C5 C1 C3 121.0(3)
C5 C1 C30 123.3(3)
C3 C1 C30 115.8(3)
C11 C31 C30 120.5(4)
N4 N3 C32 115.8(3)
N3 N4 N5 172.9(4)
C15 C3 C12 118.4(3)
C15 C3 C1 121.2(3)
C12 C3 C1 120.4(3)
N3 C32 C5 104.1(3)
N3 C32 C14 110.3(3)
C5 C32 C14 114.9(3)
C1 C5 N2 121.8(3)
C1 C5 C32 125.3(3)
N2 C5 C32 112.9(3)
C13 C6 C8 119.2(4)
C9 C7 C30 121.1(4)
C10 C8 C6 121.6(4)
C10 C8 S1 119.9(3)
C6 C8 S1 118.4(3)
C16 C9 C7 119.8(4)
C20 C10 C8 118.1(4)
C16 C11 C31 120.3(4)
C3 C12 C21 119.8(4)
C6 C13 C17 120.5(5)
C19 C15 C3 120.5(4)
C9 C16 C11 120.1(4)
C13 C17 C20 120.0(4)
C21 C18 C19 119.8(4)
C15 C19 C18 120.5(4)
C17 C20 C10 120.5(4)
C18 C21 C12 121.1(4)

loop_
_geom_bond_atom_site_label_1
_geom_bond_atom_site_label_2
_geom_bond_distance
S1 O2 1.430(3)
S1 O1 1.426(3)
S1 N2 1.638(3)
S1 C8 1.765(4)
C30 C7 1.389(5)
C30 C31 1.393(5)
C30 C1 1.499(5)
N2 C5 1.435(4)
C1 C5 1.343(5)
C1 C3 1.492(5)
C31 C11 1.374(6)
N3 N4 1.217(4)
N3 C32 1.498(5)
N4 N5 1.118(5)
C3 C15 1.392(5)
C3 C12 1.383(6)
C32 C5 1.500(5)
C32 C14 1.515(6)
C6 C13 1.365(7)
C6 C8 1.389(6)
C7 C9 1.374(6)
C8 C10 1.371(5)
C9 C16 1.373(6)
C10 C20 1.391(6)
C11 C16 1.374(6)
C12 C21 1.404(6)
C13 C17 1.371(8)
C15 C19 1.388(6)
C17 C20 1.380(7)
C18 C21 1.350(7)
C18 C19 1.367(7)
